data_1539965
loop_
_publ_author_name
'Wuensch, B.J.'
'Nowacki, W.'

_publ_section_title
;
 The substructure of the sulfosalt jordanite
;
_journal_name_full
;
Schweizerische Mineralogische und Petrographische Mitteilungen
;
_journal_page_first 89
_journal_page_last 96
_journal_volume 46
_journal_year 1966
_chemical_formula_sum 'As3.5 Pb6.5 S10'
_chemical_name_systematic 'Pb6.5 As3.5 S11.75'
_space_group_IT_number 11
_symmetry_space_group_name_Hall '-P 2yb'
_symmetry_space_group_name_H-M 'P 1 21/m 1'
_cell_angle_alpha 90
_cell_angle_beta 117.83
_cell_angle_gamma 90
_cell_formula_units_Z 1
_cell_length_a 4.48
_cell_length_b 31.92
_cell_length_c 4.22
_cell_volume 533.668
_citation_journal_id_ASTM SMPTA8
_cod_data_source_file Wuensch_SMPTA8_1966_42.cif
_cod_data_source_block As3.5Pb6.5S10
_cod_original_cell_volume 533.6677
_cod_database_code 1539965

loop_
_symmetry_equiv_pos_as_xyz
x,y,z
-x,y+1/2,-z
-x,-y,-z
x,-y-1/2,z

loop_
_atom_site_label
_atom_site_type_symbol
_atom_site_fract_x
_atom_site_fract_y
_atom_site_fract_z
_atom_site_occupancy
_atom_site_U_iso_or_equiv
S3 S-2 0.498 0.184 0.74 1 0.0
Pb3 Pb+2 0.718 0.25 0.371 0.25 0.0
Pb2 Pb+2 0.066 0.1479 0.044 1 0.0
As1 As+3 0.36 0.0503 0.687 0.5 0.0
S1 S-2 0 0 0 1 0.0
S2 S-2 0.8 0.093 0.395 1 0.0
Pb1 Pb+2 0.36 0.0503 0.687 0.5 0.0
As2 As+3 0.718 0.25 0.371 0.75 0.0
